data_4328860
loop_
_publ_author_name
'Kerwyn G. Alley'
'Giordano Poneti'
'Jade B. Aitken'
'Rosalie K. Hocking'
'Boujemaa Moubaraki'
'Keith S. Murray'
'Brendan F. Abrahams'
'Hugh H. Harris'
'Lorenzo Sorace'
'Colette Boskovic'

_publ_contact_author_address 'School of Chemistry, The University of Melbourne, Victoria, 3010, Australia'
_publ_contact_author_email c.boskovic@unimelb.edu.au
_publ_contact_author_fax 0061393475180
_publ_contact_author_name 'Dr. Colette Boskovic'
_publ_contact_author_phone 0061383444971
_publ_section_title
;
 A Two-Step Valence Tautomeric Transition in a Dinuclear Cobalt Complex
;
_journal_name_full 'Inorganic Chemistry'
_journal_page_first 3944
_journal_page_last 3946
_journal_paper_doi 10.1021/ic3002527
_journal_volume 51
_journal_year 2012
_chemical_formula_sum 'C77 H76 Co2 F12 N12 O4 P2'
_chemical_formula_weight 1641.30
_chemical_name_systematic
;
 ?
;
_space_group_IT_number 2
_symmetry_cell_setting triclinic
_symmetry_space_group_name_Hall '-P 1'
_symmetry_space_group_name_H-M 'P -1'
_atom_sites_solution_hydrogens geom
_atom_sites_solution_primary direct
_atom_sites_solution_secondary difmap
_audit_creation_method SHELXL-97
_cell_angle_alpha 86.927(12)
_cell_angle_beta 79.811(16)
_cell_angle_gamma 67.788(17)
_cell_formula_units_Z 2
_cell_length_a 14.400(3)
_cell_length_b 14.6132(19)
_cell_length_c 20.424(3)
_cell_measurement_reflns_used 2280
_cell_measurement_temperature 130(2)
_cell_measurement_theta_max 51.4080
_cell_measurement_theta_min 3.2643
_cell_volume 3915.7(12)
_computing_cell_refinement
;
CrysAlisPro, Oxford Diffraction Ltd.,
Version 1.171.34.36 (release 02-08-2010 CrysAlis171 .NET)
(compiled Aug  2 2010,13:00:58)
;
_computing_data_collection
;
CrysAlisPro, Oxford Diffraction Ltd.,
Version 1.171.34.36 (release 02-08-2010 CrysAlis171 .NET)
(compiled Aug  2 2010,13:00:58)
;
_computing_data_reduction
;
CrysAlisPro, Oxford Diffraction Ltd.,
Version 1.171.34.36 (release 02-08-2010 CrysAlis171 .NET)
(compiled Aug  2 2010,13:00:58)
;
_computing_structure_refinement 'SHELXL-97 (Sheldrick, 1997)'
_computing_structure_solution 'SHELXS-97 (Sheldrick, 1997)'
_diffrn_ambient_temperature 130(2)
_diffrn_detector_area_resol_mean 16.0711
_diffrn_measured_fraction_theta_full 0.961
_diffrn_measured_fraction_theta_max 0.961
_diffrn_measurement_device_type 'Goniometer KM4/Xcalibur, detector: Sapphire3'
_diffrn_measurement_method 'phi and omega scans'
_diffrn_radiation_monochromator graphite
_diffrn_radiation_source 'fine-focus sealed tube'
_diffrn_radiation_type CuK\a
_diffrn_radiation_wavelength 1.54184
_diffrn_reflns_av_R_equivalents 0.0686
_diffrn_reflns_av_sigmaI/netI 0.1283
_diffrn_reflns_limit_h_max 14
_diffrn_reflns_limit_h_min -14
_diffrn_reflns_limit_k_max 14
_diffrn_reflns_limit_k_min -8
_diffrn_reflns_limit_l_max 20
_diffrn_reflns_limit_l_min -19
_diffrn_reflns_number 13371
_diffrn_reflns_theta_full 51.47
_diffrn_reflns_theta_max 51.47
_diffrn_reflns_theta_min 3.27
_exptl_absorpt_coefficient_mu 4.451
_exptl_absorpt_correction_T_max 0.839
_exptl_absorpt_correction_T_min 0.482
_exptl_absorpt_correction_type gaussian
_exptl_absorpt_process_details
;
CrysAlisPro, Oxford Diffraction Ltd.,
Version 1.171.34.40 (release 27-08-2010 CrysAlis171 .NET)
(compiled Aug 27 2010,11:50:40)
Analytical numeric absorption correction using a multifaceted crystal
model based on expressions derived by R.C. Clark & J.S. Reid.
(Clark, R. C. & Reid, J. S. (1995). Acta Cryst. A51, 887-897)
;
_exptl_crystal_colour 'dark green'
_exptl_crystal_density_diffrn 1.392
_exptl_crystal_description 'rectangular prism'
_exptl_crystal_F_000 1692
_exptl_crystal_size_max 0.397
_exptl_crystal_size_mid 0.081
_exptl_crystal_size_min 0.066
_refine_diff_density_max 0.769
_refine_diff_density_min -0.481
_refine_diff_density_rms 0.093
_refine_ls_extinction_method none
_refine_ls_goodness_of_fit_ref 1.034
_refine_ls_hydrogen_treatment constr
_refine_ls_matrix_type full
_refine_ls_number_parameters 827
_refine_ls_number_reflns 8234
_refine_ls_number_restraints 0
_refine_ls_restrained_S_all 1.034
_refine_ls_R_factor_all 0.1534
_refine_ls_R_factor_gt 0.0887
_refine_ls_shift/su_max 0.000
_refine_ls_shift/su_mean 0.000
_refine_ls_structure_factor_coef Fsqd
_refine_ls_weighting_details 'calc w=1/[\s^2^(Fo^2^)+(0.1516P)^2^+0.0000P] where P=(Fo^2^+2Fc^2^)/3'
_refine_ls_weighting_scheme calc
_refine_ls_wR_factor_gt 0.2296
_refine_ls_wR_factor_ref 0.2884
_reflns_number_gt 4626
_reflns_number_total 8234
_reflns_threshold_expression >2sigma(I)
_cod_data_source_file ic3002527_si_001_1.cif
_cod_data_source_block compound1b
_cod_original_cell_volume 3915.9(12)
_cod_database_code 4328860

loop_
_symmetry_equiv_pos_as_xyz
'x, y, z'
'-x, -y, -z'

loop_
_atom_site_label
_atom_site_type_symbol
_atom_site_fract_x
_atom_site_fract_y
_atom_site_fract_z
_atom_site_U_iso_or_equiv
_atom_site_adp_type
_atom_site_occupancy
_atom_site_symmetry_multiplicity
_atom_site_calc_flag
_atom_site_refinement_flags
_atom_site_disorder_assembly
_atom_site_disorder_group
Co1 Co 0.70935(12) 0.79068(12) 0.57513(7) 0.0465(5) Uani 1 1 d . . .
Co2 Co 0.02269(12) 0.98520(13) 0.80368(8) 0.0510(6) Uani 1 1 d . . .
P1 P 0.1855(3) 0.5472(3) 0.6358(2) 0.0932(13) Uani 1 1 d . . .
P2 P 0.0967(2) 0.6952(3) 0.36660(17) 0.0683(10) Uani 1 1 d . . .
F1 F 0.1117(8) 0.4842(7) 0.6564(5) 0.148(4) Uani 1 1 d . . .
F2 F 0.0901(6) 0.6481(5) 0.6506(4) 0.106(3) Uani 1 1 d . . .
F3 F 0.2572(7) 0.6029(7) 0.6226(6) 0.149(4) Uani 1 1 d . . .
F4 F 0.2743(7) 0.4421(6) 0.6254(6) 0.149(4) Uani 1 1 d . . .
F5 F 0.1954(8) 0.5405(6) 0.7157(5) 0.146(4) Uani 1 1 d . . .
F6 F 0.1681(6) 0.5501(5) 0.5620(4) 0.103(2) Uani 1 1 d . . .
F7 F 0.1227(5) 0.7900(5) 0.3639(4) 0.091(2) Uani 1 1 d . . .
F8 F 0.2033(5) 0.6289(6) 0.3251(4) 0.107(3) Uani 1 1 d . . .
F9 F 0.0612(6) 0.6003(6) 0.3713(4) 0.108(3) Uani 1 1 d . . .
F10 F -0.0137(5) 0.7580(5) 0.4061(4) 0.093(2) Uani 1 1 d . . .
F11 F 0.0501(6) 0.7221(6) 0.2988(4) 0.101(2) Uani 1 1 d . . .
F12 F 0.1363(6) 0.6610(5) 0.4337(3) 0.095(2) Uani 1 1 d . . .
O1 O 0.7256(5) 0.7520(5) 0.6624(3) 0.0470(17) Uani 1 1 d . . .
O2 O 0.5993(4) 0.9043(4) 0.6087(3) 0.0446(17) Uani 1 1 d . . .
O4 O 0.1541(5) 0.9259(5) 0.8255(3) 0.0508(18) Uani 1 1 d . . .
O3 O 0.0279(5) 1.1092(5) 0.8147(3) 0.0495(18) Uani 1 1 d . . .
N1 N 0.8225(6) 0.6736(6) 0.5387(4) 0.044(2) Uani 1 1 d . . .
N2 N 0.6999(6) 0.8298(7) 0.4835(4) 0.048(2) Uani 1 1 d . . .
N3 N 0.6296(7) 0.7098(7) 0.5736(4) 0.052(2) Uani 1 1 d . . .
N4 N 0.8070(7) 0.8503(7) 0.5729(4) 0.047(2) Uani 1 1 d . . .
N5 N 0.0157(7) 0.8571(7) 0.7916(4) 0.058(2) Uani 1 1 d . . .
N6 N -0.1106(7) 1.0434(8) 0.7795(4) 0.050(2) Uani 1 1 d . . .
N7 N 0.0871(6) 0.9670(8) 0.7117(4) 0.053(2) Uani 1 1 d . . .
N8 N -0.0419(6) 0.9777(8) 0.8943(4) 0.052(2) Uani 1 1 d . . .
C1 C 0.6579(8) 0.8247(8) 0.7046(5) 0.045(3) Uani 1 1 d . . .
C2 C 0.5894(8) 0.9072(8) 0.6758(5) 0.042(3) Uani 1 1 d . . .
C3 C 0.5178(8) 0.9841(8) 0.7160(5) 0.045(3) Uani 1 1 d . . .
H3 H 0.4719 1.0402 0.6972 0.053 Uiso 1 1 calc R . .
C4 C 0.5145(7) 0.9774(8) 0.7842(5) 0.043(3) Uani 1 1 d . . .
C5 C 0.5799(9) 0.8991(9) 0.8136(5) 0.051(3) Uani 1 1 d . . .
C6 C 0.6548(8) 0.8203(9) 0.7732(5) 0.055(3) Uani 1 1 d . . .
H6 H 0.7017 0.7658 0.7926 0.066 Uiso 1 1 calc R . .
C7 C 0.5639(8) 0.9095(8) 0.8878(5) 0.052(3) Uani 1 1 d . . .
C8 C 0.6570(8) 0.9157(9) 0.9097(5) 0.069(3) Uani 1 1 d . . .
H8A H 0.6446 0.9236 0.9582 0.103 Uiso 1 1 calc R . .
H8B H 0.6702 0.9725 0.8888 0.103 Uiso 1 1 calc R . .
H8C H 0.7161 0.8549 0.8962 0.103 Uiso 1 1 calc R . .
C9 C 0.5404(10) 0.8257(10) 0.9222(6) 0.085(4) Uani 1 1 d . . .
H9A H 0.5295 0.8354 0.9705 0.128 Uiso 1 1 calc R . .
H9B H 0.5975 0.7633 0.9092 0.128 Uiso 1 1 calc R . .
H9C H 0.4788 0.8236 0.9094 0.128 Uiso 1 1 calc R . .
C10 C 0.4700(9) 1.0075(9) 0.9034(5) 0.068(3) Uani 1 1 d . . .
H10A H 0.4885 1.0559 0.9250 0.081 Uiso 1 1 calc R . .
H10B H 0.4146 0.9952 0.9340 0.081 Uiso 1 1 calc R . .
C11 C 0.4340(8) 1.0495(9) 0.8347(4) 0.052(3) Uani 1 1 d . . .
C12 C 0.4200(8) 1.1612(9) 0.8237(5) 0.061(3) Uani 1 1 d . . .
H12A H 0.4600 1.1794 0.8518 0.074 Uiso 1 1 calc R . .
H12B H 0.4452 1.1712 0.7766 0.074 Uiso 1 1 calc R . .
C13 C 0.3053(8) 1.2279(8) 0.8423(5) 0.054(3) Uani 1 1 d . . .
C14 C 0.2751(9) 1.3187(8) 0.7985(5) 0.066(3) Uani 1 1 d . . .
H14A H 0.3091 1.3623 0.8076 0.099 Uiso 1 1 calc R . .
H14B H 0.2011 1.3542 0.8082 0.099 Uiso 1 1 calc R . .
H14C H 0.2955 1.2980 0.7516 0.099 Uiso 1 1 calc R . .
C15 C 0.2795(9) 1.2598(9) 0.9159(5) 0.065(3) Uani 1 1 d . . .
H15A H 0.3105 1.3073 0.9222 0.098 Uiso 1 1 calc R . .
H15B H 0.3060 1.2018 0.9433 0.098 Uiso 1 1 calc R . .
H15C H 0.2054 1.2909 0.9290 0.098 Uiso 1 1 calc R . .
C16 C 0.2575(8) 1.1534(9) 0.8325(4) 0.048(3) Uani 1 1 d . . .
C17 C 0.1575(8) 1.1734(8) 0.8267(4) 0.050(3) Uani 1 1 d . . .
H17 H 0.1113 1.2401 0.8265 0.060 Uiso 1 1 calc R . .
C18 C 0.1236(8) 1.0971(8) 0.8214(4) 0.045(3) Uani 1 1 d . . .
C19 C 0.1930(8) 0.9986(9) 0.8249(4) 0.049(3) Uani 1 1 d . . .
C20 C 0.2935(8) 0.9778(8) 0.8272(5) 0.049(3) Uani 1 1 d . . .
H20 H 0.3405 0.9113 0.8259 0.059 Uiso 1 1 calc R . .
C21 C 0.3256(7) 1.0556(9) 0.8316(4) 0.044(3) Uani 1 1 d . . .
C22 C 0.8327(8) 0.6651(8) 0.4648(5) 0.055(3) Uani 1 1 d . . .
H22A H 0.8093 0.6131 0.4539 0.065 Uiso 1 1 calc R . .
H22B H 0.9050 0.6464 0.4439 0.065 Uiso 1 1 calc R . .
C23 C 0.7694(8) 0.7632(8) 0.4381(5) 0.047(3) Uani 1 1 d . . .
C24 C 0.7769(8) 0.7832(9) 0.3708(5) 0.055(3) Uani 1 1 d . . .
H24 H 0.8254 0.7362 0.3392 0.066 Uiso 1 1 calc R . .
C25 C 0.7117(8) 0.8739(9) 0.3501(5) 0.050(3) Uani 1 1 d . . .
H25 H 0.7147 0.8892 0.3042 0.060 Uiso 1 1 calc R . .
C26 C 0.6432(9) 0.9404(9) 0.3972(5) 0.055(3) Uani 1 1 d . . .
H26 H 0.5992 1.0024 0.3834 0.066 Uiso 1 1 calc R . .
C27 C 0.6369(8) 0.9195(8) 0.4634(5) 0.047(3) Uani 1 1 d . . .
H27 H 0.5893 0.9666 0.4954 0.057 Uiso 1 1 calc R . .
C28 C 0.7968(8) 0.5887(8) 0.5696(5) 0.054(3) Uani 1 1 d . . .
H28A H 0.8385 0.5272 0.5437 0.065 Uiso 1 1 calc R . .
H28B H 0.8113 0.5789 0.6157 0.065 Uiso 1 1 calc R . .
C29 C 0.6872(9) 0.6118(9) 0.5700(5) 0.054(3) Uani 1 1 d . . .
C30 C 0.6442(9) 0.5430(9) 0.5662(5) 0.064(3) Uani 1 1 d . . .
H30 H 0.6850 0.4746 0.5607 0.077 Uiso 1 1 calc R . .
C31 C 0.5382(10) 0.5771(11) 0.5706(6) 0.070(3) Uani 1 1 d . . .
H31 H 0.5055 0.5315 0.5707 0.084 Uiso 1 1 calc R . .
C32 C 0.4817(9) 0.6775(10) 0.5747(6) 0.068(3) Uani 1 1 d . . .
H32 H 0.4102 0.7011 0.5762 0.081 Uiso 1 1 calc R . .
C33 C 0.5284(9) 0.7436(8) 0.5766(5) 0.054(3) Uani 1 1 d . . .
H33 H 0.4893 0.8126 0.5800 0.065 Uiso 1 1 calc R . .
C34 C 0.9149(7) 0.6786(8) 0.5600(6) 0.055(3) Uani 1 1 d . . .
H34A H 0.9219 0.6495 0.6046 0.066 Uiso 1 1 calc R . .
H34B H 0.9766 0.6403 0.5283 0.066 Uiso 1 1 calc R . .
C35 C 0.9051(9) 0.7842(9) 0.5619(5) 0.057(3) Uani 1 1 d . . .
C36 C 0.9854(9) 0.8127(10) 0.5556(5) 0.062(3) Uani 1 1 d . . .
H36 H 1.0532 0.7654 0.5468 0.074 Uiso 1 1 calc R . .
C37 C 0.9665(9) 0.9140(11) 0.5625(5) 0.063(3) Uani 1 1 d . . .
H37 H 1.0214 0.9361 0.5578 0.075 Uiso 1 1 calc R . .
C38 C 0.8660(10) 0.9814(9) 0.5762(5) 0.061(3) Uani 1 1 d . . .
H38 H 0.8517 1.0496 0.5829 0.073 Uiso 1 1 calc R . .
C39 C 0.7882(9) 0.9477(9) 0.5799(4) 0.052(3) Uani 1 1 d . . .
H39 H 0.7197 0.9936 0.5875 0.063 Uiso 1 1 calc R . .
C40 C -0.0795(9) 0.8715(9) 0.7634(5) 0.061(3) Uani 1 1 d . . .
H40A H -0.0598 0.8454 0.7172 0.074 Uiso 1 1 calc R . .
H40B H -0.1165 0.8334 0.7900 0.074 Uiso 1 1 calc R . .
C41 C -0.1492(9) 0.9788(10) 0.7639(5) 0.058(3) Uani 1 1 d . . .
C42 C -0.2445(10) 1.0076(12) 0.7466(5) 0.068(3) Uani 1 1 d . . .
H42 H -0.2703 0.9605 0.7354 0.081 Uiso 1 1 calc R . .
C43 C -0.3002(9) 1.1071(12) 0.7463(6) 0.073(4) Uani 1 1 d . . .
H43 H -0.3661 1.1297 0.7344 0.088 Uiso 1 1 calc R . .
C44 C -0.2624(9) 1.1757(10) 0.7630(6) 0.071(4) Uani 1 1 d . . .
H44 H -0.3012 1.2447 0.7635 0.085 Uiso 1 1 calc R . .
C45 C -0.1669(9) 1.1394(11) 0.7786(5) 0.061(3) Uani 1 1 d . . .
H45 H -0.1392 1.1851 0.7894 0.073 Uiso 1 1 calc R . .
C46 C 0.1100(8) 0.8013(8) 0.7438(5) 0.062(3) Uani 1 1 d . . .
H46A H 0.1680 0.7721 0.7680 0.074 Uiso 1 1 calc R . .
H46B H 0.1004 0.7469 0.7226 0.074 Uiso 1 1 calc R . .
C47 C 0.1324(9) 0.8691(9) 0.6917(6) 0.057(3) Uani 1 1 d . . .
C48 C 0.1873(8) 0.8436(9) 0.6283(6) 0.061(3) Uani 1 1 d . . .
H48 H 0.2170 0.7763 0.6140 0.073 Uiso 1 1 calc R . .
C49 C 0.1982(9) 0.9159(10) 0.5865(6) 0.059(3) Uani 1 1 d . . .
H49 H 0.2400 0.8982 0.5440 0.070 Uiso 1 1 calc R . .
C50 C 0.1498(9) 1.0140(11) 0.6046(5) 0.063(3) Uani 1 1 d . . .
H50 H 0.1533 1.0648 0.5743 0.075 Uiso 1 1 calc R . .
C51 C 0.0956(8) 1.0360(9) 0.6687(6) 0.057(3) Uani 1 1 d . . .
H51 H 0.0631 1.1034 0.6825 0.068 Uiso 1 1 calc R . .
C52 C 0.0142(9) 0.8100(8) 0.8578(5) 0.062(3) Uani 1 1 d . . .
H52A H 0.0845 0.7766 0.8669 0.074 Uiso 1 1 calc R . .
H52B H -0.0170 0.7600 0.8590 0.074 Uiso 1 1 calc R . .
C53 C -0.0470(8) 0.8898(9) 0.9094(5) 0.054(3) Uani 1 1 d . . .
C54 C -0.1036(10) 0.8747(11) 0.9692(6) 0.074(4) Uani 1 1 d . . .
H54 H -0.1077 0.8119 0.9789 0.089 Uiso 1 1 calc R . .
C55 C -0.1521(9) 0.9507(12) 1.0126(6) 0.069(4) Uani 1 1 d . . .
H55 H -0.1910 0.9415 1.0533 0.083 Uiso 1 1 calc R . .
C56 C -0.1461(8) 1.0403(11) 0.9991(5) 0.065(3) Uani 1 1 d . . .
H56 H -0.1799 1.0937 1.0300 0.077 Uiso 1 1 calc R . .
C57 C -0.0886(8) 1.0523(10) 0.9381(6) 0.068(3) Uani 1 1 d . . .
H57 H -0.0831 1.1145 0.9281 0.082 Uiso 1 1 calc R . .
N9 N 0.3596(5) 0.8206(5) 0.4402(3) 0.068(3) Uiso 1 1 d G . .
C58 C 0.3313(4) 0.7493(5) 0.4165(3) 0.071(3) Uiso 1 1 d G . .
H58 H 0.2646 0.7499 0.4309 0.085 Uiso 1 1 calc R . .
C59 C 0.4005(6) 0.6771(5) 0.3716(4) 0.073(3) Uiso 1 1 d G . .
H59 H 0.3812 0.6283 0.3555 0.088 Uiso 1 1 calc R . .
C60 C 0.4981(5) 0.6762(5) 0.3505(3) 0.079(4) Uiso 1 1 d G . .
H60 H 0.5454 0.6268 0.3198 0.095 Uiso 1 1 calc R . .
C61 C 0.5264(4) 0.7475(6) 0.3742(4) 0.078(4) Uiso 1 1 d G . .
H61 H 0.5931 0.7469 0.3597 0.093 Uiso 1 1 calc R . .
C62 C 0.4572(5) 0.8197(5) 0.4190(3) 0.071(3) Uiso 1 1 d G . .
H62 H 0.4765 0.8685 0.4352 0.085 Uiso 1 1 calc R . .
C67 C 0.5734(6) 0.6285(8) 0.7490(5) 0.089(4) Uiso 1 1 d G . .
H63 H 0.6373 0.6351 0.7449 0.107 Uiso 1 1 calc R . .
N10 N 0.4842(9) 0.7122(6) 0.7551(5) 0.134(5) Uiso 1 1 d G . .
C63 C 0.3907(7) 0.7025(7) 0.7611(5) 0.116(5) Uiso 1 1 d G . .
H64 H 0.3298 0.7597 0.7653 0.139 Uiso 1 1 calc R . .
C64 C 0.3863(6) 0.6091(9) 0.7609(6) 0.152(7) Uiso 1 1 d G . .
H65 H 0.3224 0.6025 0.7650 0.183 Uiso 1 1 calc R . .
C65 C 0.4755(9) 0.5254(6) 0.7547(5) 0.099(4) Uiso 1 1 d G . .
H66 H 0.4725 0.4616 0.7546 0.119 Uiso 1 1 calc R . .
C66 C 0.5690(7) 0.5351(6) 0.7487(5) 0.117(5) Uiso 1 1 d G . .
H67 H 0.6299 0.4779 0.7445 0.141 Uiso 1 1 calc R . .
C71 C 0.9106(9) 0.5198(8) 0.7725(5) 0.143(7) Uiso 1 1 d G . .
H71 H 0.9399 0.4852 0.7312 0.172 Uiso 1 1 calc R . .
C70 C 0.8422(10) 0.4921(7) 0.8179(7) 0.151(7) Uiso 1 1 d G . .
H68 H 0.8248 0.4386 0.8077 0.182 Uiso 1 1 calc R . .
C69 C 0.7994(8) 0.5427(9) 0.8783(6) 0.159(7) Uiso 1 1 d G . .
H69 H 0.7526 0.5238 0.9093 0.191 Uiso 1 1 calc R . .
C68 C 0.8249(8) 0.6210(8) 0.8932(4) 0.119(5) Uiso 1 1 d G . .
H70 H 0.7956 0.6556 0.9345 0.142 Uiso 1 1 calc R . .
N11 N 0.8933(8) 0.6487(6) 0.8478(6) 0.115(4) Uiso 1 1 d G . .
C72 C 0.9361(8) 0.5981(9) 0.7874(5) 0.145(7) Uiso 1 1 d G . .
H72 H 0.9829 0.6170 0.7563 0.174 Uiso 1 1 calc R . .
C77 C 0.9191(15) 0.3262(14) 0.9711(8) 0.137(10) Uiso 0.634(10) 1 d PG A 1
H73 H 0.9582 0.2923 0.9310 0.164 Uiso 0.634(10) 1 calc PR A 1
N12 N 0.8313(16) 0.3108(12) 1.0000(10) 0.154(9) Uiso 0.634(10) 1 d PG A 1
C73 C 0.7741(13) 0.3603(16) 1.0587(11) 0.202(16) Uiso 0.634(10) 1 d PG A 1
H74 H 0.7141 0.3499 1.0784 0.243 Uiso 0.634(10) 1 calc PR A 1
C74 C 0.8046(16) 0.4252(14) 1.0885(8) 0.150(11) Uiso 0.634(10) 1 d PG A 1
H75 H 0.7655 0.4590 1.1286 0.180 Uiso 0.634(10) 1 calc PR A 1
C75 C 0.8924(17) 0.4405(12) 1.0596(10) 0.141(11) Uiso 0.634(10) 1 d PG A 1
H76 H 0.9132 0.4848 1.0799 0.170 Uiso 0.634(10) 1 calc PR A 1
C76 C 0.9496(13) 0.3910(15) 1.0009(11) 0.172(13) Uiso 0.634(10) 1 d PG A 1
H77 H 1.0096 0.4015 0.9811 0.207 Uiso 0.634(10) 1 calc PR A 1
N13 N 0.397(4) 0.689(3) 1.0909(18) 0.23(2) Uiso 0.366(10) 1 d PG A 2
C78 C 0.497(4) 0.624(3) 1.0877(17) 0.21(3) Uiso 0.366(10) 1 d PG A 2
H78 H 0.5279 0.6123 1.1263 0.250 Uiso 0.366(10) 1 calc PR A 2
C79 C 0.552(2) 0.577(2) 1.028(2) 0.15(2) Uiso 0.366(10) 1 d PG A 2
H79 H 0.6211 0.5332 1.0256 0.179 Uiso 0.366(10) 1 calc PR A 2
C80 C 0.507(3) 0.595(3) 0.9712(16) 0.18(2) Uiso 0.366(10) 1 d PG A 2
H80 H 0.5450 0.5631 0.9303 0.212 Uiso 0.366(10) 1 calc PR A 2
C81 C 0.407(3) 0.660(3) 0.9745(19) 0.16(2) Uiso 0.366(10) 1 d PG A 2
H81 H 0.3758 0.6721 0.9358 0.189 Uiso 0.366(10) 1 calc PR A 2
C82 C 0.351(2) 0.707(3) 1.034(3) 0.22(3) Uiso 0.366(10) 1 d PG A 2
H82 H 0.2826 0.7513 1.0366 0.264 Uiso 0.366(10) 1 calc PR A 2

loop_
_atom_site_aniso_label
_atom_site_aniso_U_11
_atom_site_aniso_U_22
_atom_site_aniso_U_33
_atom_site_aniso_U_23
_atom_site_aniso_U_13
_atom_site_aniso_U_12
Co1 0.0468(11) 0.0583(12) 0.0344(10) -0.0017(8) -0.0044(8) -0.0205(9)
Co2 0.0494(11) 0.0711(13) 0.0400(11) -0.0025(8) -0.0021(8) -0.0332(10)
P1 0.101(3) 0.088(3) 0.098(3) -0.021(2) -0.038(2) -0.031(3)
P2 0.053(2) 0.075(2) 0.071(2) 0.0157(18) -0.0046(17) -0.0215(19)
F1 0.202(11) 0.140(8) 0.129(8) -0.033(6) 0.014(7) -0.108(8)
F2 0.109(6) 0.082(6) 0.122(7) -0.013(5) -0.050(5) -0.014(5)
F3 0.114(7) 0.125(8) 0.229(12) -0.020(7) -0.027(7) -0.065(7)
F4 0.118(7) 0.081(6) 0.236(12) -0.022(6) -0.068(7) -0.006(6)
F5 0.204(10) 0.116(7) 0.131(8) 0.005(6) -0.081(7) -0.053(7)
F6 0.133(7) 0.092(6) 0.075(5) -0.009(4) -0.014(5) -0.035(5)
F7 0.094(5) 0.094(5) 0.104(6) 0.021(4) -0.020(4) -0.055(5)
F8 0.057(5) 0.129(7) 0.114(6) -0.001(5) 0.006(4) -0.022(5)
F9 0.102(6) 0.099(6) 0.131(7) 0.017(5) -0.021(5) -0.048(5)
F10 0.066(5) 0.103(6) 0.101(6) 0.010(4) -0.009(4) -0.023(4)
F11 0.105(6) 0.103(6) 0.101(6) 0.004(4) -0.034(5) -0.040(5)
F12 0.105(6) 0.093(5) 0.082(5) 0.005(4) -0.023(4) -0.029(5)
O1 0.047(4) 0.060(5) 0.032(4) -0.001(4) -0.002(3) -0.019(4)
O2 0.042(4) 0.051(4) 0.031(4) -0.006(3) -0.002(3) -0.008(3)
O4 0.048(4) 0.059(5) 0.044(4) -0.003(3) 0.003(3) -0.022(4)
O3 0.041(4) 0.060(5) 0.049(4) 0.004(3) -0.009(3) -0.021(4)
N1 0.040(5) 0.037(5) 0.048(6) -0.006(4) 0.002(4) -0.011(4)
N2 0.047(5) 0.063(7) 0.034(5) -0.019(5) 0.009(4) -0.026(5)
N3 0.054(7) 0.073(8) 0.036(5) 0.006(5) -0.010(4) -0.033(6)
N4 0.049(6) 0.068(7) 0.030(5) 0.008(4) -0.008(4) -0.030(6)
N5 0.067(7) 0.075(7) 0.043(6) 0.018(5) -0.014(5) -0.040(6)
N6 0.052(6) 0.066(7) 0.039(5) -0.013(5) 0.002(4) -0.032(6)
N7 0.054(6) 0.068(7) 0.044(6) 0.007(5) -0.006(4) -0.032(6)
N8 0.056(6) 0.073(7) 0.034(6) 0.003(5) -0.009(4) -0.033(6)
C1 0.049(7) 0.066(8) 0.021(6) -0.004(6) 0.004(5) -0.026(6)
C2 0.048(7) 0.059(8) 0.032(7) 0.012(6) -0.017(6) -0.031(6)
C3 0.044(6) 0.057(7) 0.037(7) -0.010(6) -0.007(5) -0.023(6)
C4 0.040(6) 0.054(7) 0.035(7) -0.019(6) 0.006(5) -0.019(6)
C5 0.059(7) 0.073(8) 0.028(6) 0.011(6) -0.008(6) -0.034(7)
C6 0.051(7) 0.074(9) 0.050(8) 0.002(6) -0.008(6) -0.036(7)
C7 0.052(7) 0.068(8) 0.038(7) 0.005(6) -0.010(5) -0.023(7)
C8 0.063(8) 0.110(10) 0.045(7) -0.004(7) -0.017(6) -0.042(8)
C9 0.112(11) 0.108(11) 0.051(8) -0.005(7) -0.007(7) -0.061(10)
C10 0.064(8) 0.102(10) 0.042(7) -0.001(6) -0.019(6) -0.032(8)
C11 0.057(7) 0.085(9) 0.028(6) -0.007(6) -0.001(5) -0.044(7)
C12 0.053(8) 0.098(10) 0.039(7) -0.017(6) 0.003(5) -0.038(7)
C13 0.053(7) 0.081(9) 0.032(6) -0.009(6) 0.001(5) -0.031(7)
C14 0.073(8) 0.083(9) 0.050(7) -0.001(7) 0.001(6) -0.044(7)
C15 0.071(8) 0.084(9) 0.048(7) -0.014(6) -0.005(6) -0.037(7)
C16 0.044(7) 0.079(9) 0.031(6) 0.002(5) 0.000(5) -0.038(7)
C17 0.052(8) 0.056(8) 0.036(6) -0.001(5) -0.002(5) -0.018(6)
C18 0.048(7) 0.054(8) 0.032(6) 0.003(5) -0.002(5) -0.022(7)
C19 0.052(8) 0.076(9) 0.030(6) -0.011(6) 0.013(5) -0.043(8)
C20 0.045(7) 0.060(8) 0.048(7) 0.004(5) -0.008(5) -0.024(6)
C21 0.040(7) 0.057(8) 0.027(6) 0.004(5) -0.001(5) -0.012(7)
C22 0.054(7) 0.067(8) 0.041(7) 0.002(6) 0.000(5) -0.024(6)
C23 0.055(7) 0.072(8) 0.026(6) -0.003(6) -0.001(5) -0.038(7)
C24 0.045(7) 0.079(9) 0.045(8) -0.022(6) 0.003(6) -0.030(7)
C25 0.058(7) 0.078(9) 0.024(6) 0.001(6) -0.010(6) -0.035(7)
C26 0.074(8) 0.066(8) 0.035(7) 0.004(6) -0.018(6) -0.035(7)
C27 0.044(7) 0.048(8) 0.050(8) -0.011(6) -0.005(5) -0.016(6)
C28 0.047(7) 0.056(8) 0.053(7) -0.009(6) -0.007(5) -0.013(6)
C29 0.060(8) 0.060(9) 0.049(7) 0.014(6) -0.016(6) -0.031(8)
C30 0.064(9) 0.067(9) 0.063(8) -0.007(6) -0.007(6) -0.026(7)
C31 0.073(10) 0.080(11) 0.073(9) 0.011(7) -0.016(7) -0.045(9)
C32 0.053(8) 0.075(10) 0.078(9) 0.012(7) -0.014(6) -0.027(8)
C33 0.051(8) 0.057(8) 0.059(8) -0.012(6) -0.006(6) -0.025(7)
C34 0.031(6) 0.057(8) 0.074(8) 0.002(6) -0.009(5) -0.014(6)
C35 0.051(8) 0.087(10) 0.041(7) -0.002(6) -0.003(5) -0.037(8)
C36 0.053(8) 0.068(10) 0.066(8) 0.009(7) -0.025(6) -0.018(7)
C37 0.039(8) 0.106(12) 0.048(7) 0.005(7) -0.005(6) -0.035(8)
C38 0.080(10) 0.078(9) 0.045(7) -0.001(6) -0.011(6) -0.052(9)
C39 0.081(9) 0.055(9) 0.029(6) 0.007(5) -0.009(5) -0.034(7)
C40 0.079(9) 0.086(10) 0.037(7) -0.008(6) -0.010(6) -0.049(8)
C41 0.069(9) 0.080(10) 0.033(7) 0.000(6) 0.001(6) -0.039(8)
C42 0.059(9) 0.101(12) 0.048(8) 0.002(7) -0.008(6) -0.035(8)
C43 0.046(8) 0.123(13) 0.063(8) 0.007(8) -0.007(6) -0.045(10)
C44 0.045(8) 0.101(11) 0.072(9) 0.008(7) -0.016(6) -0.030(8)
C45 0.062(9) 0.084(11) 0.046(7) -0.007(7) 0.001(6) -0.041(8)
C46 0.062(8) 0.066(8) 0.054(7) -0.015(6) 0.005(6) -0.026(7)
C47 0.059(8) 0.054(9) 0.068(9) 0.016(7) -0.025(7) -0.029(7)
C48 0.058(8) 0.077(9) 0.047(8) -0.016(7) 0.001(6) -0.027(7)
C49 0.059(8) 0.077(10) 0.048(8) -0.002(7) 0.000(6) -0.038(8)
C50 0.065(8) 0.094(11) 0.039(8) 0.007(7) -0.013(6) -0.042(8)
C51 0.060(8) 0.074(9) 0.051(8) 0.006(7) -0.015(6) -0.040(7)
C52 0.079(9) 0.056(8) 0.065(8) -0.001(6) -0.013(7) -0.040(7)
C53 0.064(8) 0.078(9) 0.031(7) -0.001(6) 0.001(5) -0.042(7)
C54 0.097(10) 0.115(12) 0.034(7) 0.003(8) -0.009(7) -0.069(9)
C55 0.069(9) 0.118(12) 0.039(8) 0.006(8) -0.008(6) -0.056(9)
C56 0.066(8) 0.108(11) 0.025(7) -0.008(6) -0.002(6) -0.041(8)
C57 0.050(7) 0.102(10) 0.056(8) -0.021(8) -0.009(6) -0.029(7)

loop_
_atom_type_symbol
_atom_type_description
_atom_type_scat_dispersion_real
_atom_type_scat_dispersion_imag
_atom_type_scat_source
C C 0.0181 0.0091 'International Tables Vol C Tables 4.2.6.8 and 6.1.1.4'
H H 0.0000 0.0000 'International Tables Vol C Tables 4.2.6.8 and 6.1.1.4'
N N 0.0311 0.0180 'International Tables Vol C Tables 4.2.6.8 and 6.1.1.4'
O O 0.0492 0.0322 'International Tables Vol C Tables 4.2.6.8 and 6.1.1.4'
F F 0.0727 0.0534 'International Tables Vol C Tables 4.2.6.8 and 6.1.1.4'
P P 0.2955 0.4335 'International Tables Vol C Tables 4.2.6.8 and 6.1.1.4'
Co Co -2.3653 3.6143 'International Tables Vol C Tables 4.2.6.8 and 6.1.1.4'

loop_
_geom_angle_atom_site_label_1
_geom_angle_atom_site_label_2
_geom_angle_atom_site_label_3
_geom_angle
O2 Co1 O1 88.9(3)
O2 Co1 N4 93.8(4)
O1 Co1 N4 89.1(3)
O2 Co1 N1 178.9(3)
O1 Co1 N1 92.1(3)
N4 Co1 N1 86.4(4)
O2 Co1 N3 95.6(4)
O1 Co1 N3 89.8(3)
N4 Co1 N3 170.4(4)
N1 Co1 N3 84.2(4)
O2 Co1 N2 92.9(3)
O1 Co1 N2 177.0(3)
N4 Co1 N2 88.5(3)
N1 Co1 N2 86.1(4)
N3 Co1 N2 92.3(3)
O3 Co2 O4 89.1(3)
O3 Co2 N6 92.0(4)
O4 Co2 N6 178.5(4)
O3 Co2 N7 96.1(4)
O4 Co2 N7 87.2(3)
N6 Co2 N7 91.7(3)
O3 Co2 N8 95.2(4)
O4 Co2 N8 92.5(3)
N6 Co2 N8 88.5(3)
N7 Co2 N8 168.7(4)
O3 Co2 N5 179.2(3)
O4 Co2 N5 91.7(3)
N6 Co2 N5 87.3(4)
N7 Co2 N5 83.7(4)
N8 Co2 N5 85.1(4)
F3 P1 F6 95.0(6)
F3 P1 F4 94.0(6)
F6 P1 F4 92.5(5)
F3 P1 F2 90.8(5)
F6 P1 F2 89.4(4)
F4 P1 F2 174.6(6)
F3 P1 F1 174.9(6)
F6 P1 F1 89.9(5)
F4 P1 F1 84.5(6)
F2 P1 F1 90.5(5)
F3 P1 F5 90.1(6)
F6 P1 F5 174.8(5)
F4 P1 F5 88.1(6)
F2 P1 F5 89.5(5)
F1 P1 F5 85.1(5)
F7 P2 F12 93.2(4)
F7 P2 F8 94.3(4)
F12 P2 F8 91.4(4)
F7 P2 F10 88.7(4)
F12 P2 F10 90.4(4)
F8 P2 F10 176.4(5)
F7 P2 F11 92.7(4)
F12 P2 F11 173.9(4)
F8 P2 F11 89.7(4)
F10 P2 F11 88.1(4)
F7 P2 F9 176.1(4)
F12 P2 F9 87.5(4)
F8 P2 F9 89.5(4)
F10 P2 F9 87.4(4)
F11 P2 F9 86.5(4)
C1 O1 Co1 108.7(6)
C2 O2 Co1 109.5(6)
C19 O4 Co2 107.5(6)
C18 O3 Co2 108.9(6)
C22 N1 C34 113.1(8)
C22 N1 C28 107.9(7)
C34 N1 C28 112.2(8)
C22 N1 Co1 112.1(6)
C34 N1 Co1 106.3(6)
C28 N1 Co1 104.9(6)
C23 N2 C27 120.4(9)
C23 N2 Co1 113.9(7)
C27 N2 Co1 125.4(7)
C33 N3 C29 121.7(9)
C33 N3 Co1 125.6(8)
C29 N3 Co1 112.7(7)
C39 N4 C35 119.5(9)
C39 N4 Co1 127.2(8)
C35 N4 Co1 113.3(8)
C52 N5 C46 111.9(9)
C52 N5 C40 111.5(8)
C46 N5 C40 111.4(8)
C52 N5 Co2 107.1(6)
C46 N5 Co2 105.3(6)
C40 N5 Co2 109.2(7)
C45 N6 C41 118.5(10)
C45 N6 Co2 126.4(8)
C41 N6 Co2 115.1(9)
C51 N7 C47 118.9(9)
C51 N7 Co2 127.6(8)
C47 N7 Co2 113.4(7)
C53 N8 C57 119.4(10)
C53 N8 Co2 113.5(7)
C57 N8 Co2 126.7(9)
O1 C1 C6 122.5(10)
O1 C1 C2 117.0(8)
C6 C1 C2 120.5(10)
O2 C2 C3 124.2(9)
O2 C2 C1 115.7(9)
C3 C2 C1 120.0(9)
C4 C3 C2 118.6(9)
C5 C4 C3 122.9(9)
C5 C4 C11 112.2(9)
C3 C4 C11 124.7(10)
C4 C5 C6 119.3(9)
C4 C5 C7 113.4(10)
C6 C5 C7 127.2(10)
C1 C6 C5 118.6(10)
C5 C7 C9 111.7(9)
C5 C7 C8 110.7(8)
C9 C7 C8 109.7(9)
C5 C7 C10 103.8(8)
C9 C7 C10 109.7(9)
C8 C7 C10 111.2(9)
C7 C10 C11 107.5(9)
C4 C11 C21 112.8(8)
C4 C11 C12 115.1(8)
C21 C11 C12 100.4(9)
C4 C11 C10 102.7(9)
C21 C11 C10 113.0(8)
C12 C11 C10 113.3(8)
C13 C12 C11 109.4(8)
C14 C13 C16 114.6(9)
C14 C13 C15 110.0(9)
C16 C13 C15 109.5(8)
C14 C13 C12 112.1(9)
C16 C13 C12 99.8(9)
C15 C13 C12 110.4(8)
C17 C16 C21 119.6(10)
C17 C16 C13 127.3(11)
C21 C16 C13 113.1(9)
C16 C17 C18 120.8(10)
O3 C18 C17 125.2(10)
O3 C18 C19 116.5(9)
C17 C18 C19 118.3(10)
C20 C19 Ox 122.4(11)
C20 C19 C18 121.3(10)
O4 C19 C18 116.4(9)
C19 C20 C21 119.0(10)
C20 C21 C16 120.8(9)
C20 C21 C11 127.8(10)
C16 C21 C11 111.4(9)
N1 C22 C23 109.4(8)
N2 C23 C24 120.9(10)
N2 C23 C22 116.5(9)
C24 C23 C22 122.5(10)
C23 C24 C25 118.9(10)
C26 C25 C24 118.9(10)
C27 C26 C25 121.5(11)
C26 C27 N2 119.5(10)
C29 C28 N1 108.3(8)
N3 C29 C30 120.9(10)
N3 C29 C28 113.8(10)
C30 C29 C28 125.3(11)
C29 C30 C31 118.0(11)
C32 C31 C30 119.5(11)
C33 C32 C31 120.5(11)
N3 C33 C32 119.4(11)
C35 C34 N1 109.5(8)
C36 C35 N4 122.2(11)
C36 C35 C34 123.7(11)
N4 C35 C34 114.0(9)
C35 C36 C37 118.6(11)
C38 C37 C36 119.2(10)
C39 C38 C37 119.0(11)
N4 C39 C38 121.4(11)
C41 C40 N5 112.1(9)
N6 C41 C42 122.9(12)
N6 C41 C40 115.5(11)
C42 C41 C40 121.6(12)
C43 C42 C41 116.9(12)
C42 C43 C44 121.3(12)
C45 C44 C43 116.9(13)
N6 C45 C44 123.4(11)
C47 C46 N5 110.0(9)
N7 C47 C48 120.3(10)
N7 C47 C46 112.5(11)
C48 C47 C46 127.2(12)
C49 C48 C47 119.2(11)
C48 C49 C50 121.1(11)
C49 C50 C51 117.4(11)
N7 C51 C50 122.8(11)
N5 C52 C53 108.0(9)
N8 C53 C54 121.5(11)
N8 C53 C52 114.4(9)
C54 C53 C52 124.1(12)
C55 C54 C53 118.8(12)
C54 C55 C56 120.8(12)
C55 C56 C57 118.5(12)
N8 C57 C56 121.0(12)
C58 N9 C62 120.0
N9 C58 C59 120.0
C58 C59 C60 120.0
C59 C60 C61 120.0
C62 C61 C60 120.0
C61 C62 N9 120.0
N10 C67 C66 120.0
C67 N10 C63 120.0
N10 C63 C64 120.0
C65 C64 C63 120.0
C66 C65 C64 120.0
C65 C66 C67 120.0
C70 C71 C72 120.0
C69 C70 C71 120.0
C70 C69 C68 120.0
N11 C68 C69 120.0
C68 N11 C72 120.0
N11 C72 C71 120.0
N12 C77 C76 120.0
C73 N12 C77 120.0
N12 C73 C74 120.0
C75 C74 C73 120.0
C76 C75 C74 120.0
C75 C76 C77 120.0
C78 N13 C82 120.0
C79 C78 N13 120.0
C78 C79 C80 120.0
C81 C80 C79 120.0
C82 C81 C80 120.0
C81 C82 N13 120.0

loop_
_geom_bond_atom_site_label_1
_geom_bond_atom_site_label_2
_geom_bond_distance
Co1 O2 1.868(6)
Co1 O1 1.869(6)
Co1 N4 1.907(8)
Co1 N1 1.933(8)
Co1 N3 1.939(8)
Co1 N2 1.940(8)
Co2 O3 1.868(7)
Co2 O4 1.883(7)
Co2 N6 1.926(9)
Co2 N7 1.926(8)
Co2 N8 1.936(8)
Co2 N5 1.944(9)
P1 F3 1.522(9)
P1 F6 1.568(8)
P1 F4 1.578(9)
P1 F2 1.588(8)
P1 F1 1.641(9)
P1 F5 1.657(9)
P2 F7 1.562(7)
P2 F12 1.563(7)
P2 F8 1.586(8)
P2 F10 1.595(7)
P2 F11 1.610(8)
P2 F9 1.643(8)
O1 C1 1.356(11)
O2 C2 1.353(10)
O4 C19 1.374(11)
O3 C18 1.353(11)
N1 C22 1.498(12)
N1 C34 1.499(12)
N1 C28 1.502(12)
N2 C23 1.357(12)
N2 C27 1.372(12)
N3 C33 1.342(12)
N3 C29 1.355(13)
N4 C39 1.354(12)
N4 C35 1.363(13)
N5 C52 1.486(12)
N5 C46 1.496(13)
N5 C40 1.518(13)
N6 C45 1.330(13)
N6 C41 1.339(13)
N7 C51 1.328(12)
N7 C47 1.379(13)
N8 C53 1.332(12)
N8 C57 1.333(13)
C1 C6 1.394(13)
C1 C2 1.414(13)
C2 C3 1.387(13)
C3 C4 1.385(13)
C4 C5 1.367(14)
C4 C11 1.513(13)
C5 C6 1.420(14)
C5 C7 1.498(13)
C7 C9 1.499(14)
C7 C8 1.521(13)
C7 C10 1.554(15)
C10 C11 1.593(13)
C11 C21 1.541(13)
C11 C12 1.577(14)
C12 C13 1.558(14)
C13 C14 1.524(14)
C13 C16 1.530(14)
C13 C15 1.536(13)
C16 C17 1.382(13)
C16 C21 1.393(14)
C17 C18 1.392(13)
C18 C19 1.415(14)
C19 C20 1.371(13)
C20 C21 1.392(13)
C22 C23 1.512(14)
C23 C24 1.385(13)
C24 C25 1.398(14)
C25 C26 1.372(14)
C26 C27 1.366(13)
C28 C29 1.482(14)
C29 C30 1.377(14)
C30 C31 1.403(15)
C31 C32 1.381(15)
C32 C33 1.375(14)
C34 C35 1.497(14)
C35 C36 1.355(14)
C36 C37 1.411(15)
C37 C38 1.397(15)
C38 C39 1.375(14)
C40 C41 1.508(15)
C41 C42 1.380(15)
C42 C43 1.370(16)
C43 C44 1.392(16)
C44 C45 1.363(15)
C46 C47 1.492(14)
C47 C48 1.381(15)
C48 C49 1.361(14)
C49 C50 1.374(15)
C50 C51 1.387(14)
C52 C53 1.507(14)
C53 C54 1.400(14)
C54 C55 1.344(16)
C55 C56 1.354(15)
C56 C57 1.411(15)
N9 C58 1.3900
N9 C62 1.3900
C58 C59 1.3900
C59 C60 1.3900
C60 C61 1.3900
C61 C62 1.3900
C67 N10 1.3900
C67 C66 1.3900
N10 C63 1.3900
C63 C64 1.3900
C64 C65 1.3900
C65 C66 1.3900
C71 C70 1.3900
C71 C72 1.3900
C70 C69 1.3900
C69 C68 1.3900
C68 N11 1.3900
N11 C72 1.3900
C77 N12 1.3900
C77 C76 1.3900
N12 C73 1.3900
C73 C74 1.3900
C74 C75 1.3900
C75 C76 1.3900
N13 C78 1.3900
N13 C82 1.3900
C78 C79 1.3900
C79 C80 1.3900
C80 C81 1.3900
C81 C82 1.3900
